data_7054374
loop_
_publ_author_name
'Najafpour, Mohammad Mahdi'
'Amini, Mojtaba'
'Ho\/ly\'nska, Ma\/lgorzata'
'Zare, Maryam'
'Amini, Emad'

_publ_section_title
;
 A hexanuclear manganese(ii) complex: synthesis, characterization and
 catalytic activity toward organic sulfide oxidation
;
_journal_issue 10
_journal_name_full 'New J. Chem.'
_journal_page_first 5069
_journal_paper_doi 10.1039/C4NJ01159G
_journal_volume 38
_journal_year 2014
_chemical_formula_moiety 'C144H108N12O36, 18.12(H2O)'
_chemical_formula_sum 'C144 H126.12 Mn6 N12 O54.12'
_chemical_formula_weight 3220.25
_space_group_IT_number 148
_symmetry_cell_setting trigonal
_symmetry_space_group_name_Hall '-R 3'
_symmetry_space_group_name_H-M 'R -3 :H'
_atom_sites_solution_hydrogens geom
_atom_sites_solution_primary direct
_atom_sites_solution_secondary difmap
_audit_creation_method SHELXL-97
_cell_angle_alpha 90.00
_cell_angle_beta 90.00
_cell_angle_gamma 120.00
_cell_formula_units_Z 3
_cell_length_a 19.708(3)
_cell_length_b 19.708(3)
_cell_length_c 30.193(4)
_cell_measurement_reflns_used 23286
_cell_measurement_temperature 100(2)
_cell_measurement_theta_max 26.53
_cell_measurement_theta_min 1.37
_cell_volume 10156(3)
_computing_structure_refinement 'SHELXL-97 (Sheldrick, 1997)'
_computing_structure_solution 'SHELXS-97 (Sheldrick, 1990)'
_diffrn_ambient_temperature 100(2)
_diffrn_measured_fraction_theta_full 1.000
_diffrn_measured_fraction_theta_max 1.000
_diffrn_measurement_device_type IPDS2
_diffrn_measurement_method \w
_diffrn_radiation_monochromator graphite
_diffrn_radiation_source 'fine-focus sealed tube'
_diffrn_radiation_type MoK\a
_diffrn_radiation_wavelength 0.71073
_diffrn_reflns_av_R_equivalents 0.0753
_diffrn_reflns_av_sigmaI/netI 0.0654
_diffrn_reflns_limit_h_max 23
_diffrn_reflns_limit_h_min -23
_diffrn_reflns_limit_k_max 23
_diffrn_reflns_limit_k_min -23
_diffrn_reflns_limit_l_max 35
_diffrn_reflns_limit_l_min -35
_diffrn_reflns_number 62327
_diffrn_reflns_theta_full 24.99
_diffrn_reflns_theta_max 24.99
_diffrn_reflns_theta_min 1.37
_exptl_absorpt_coefficient_mu 0.645
_exptl_absorpt_correction_T_max 0.990
_exptl_absorpt_correction_T_min 0.985
_exptl_absorpt_correction_type numerical
_exptl_absorpt_process_details 'Stoe, X-area ver. 1.54'
_exptl_crystal_colour yellow
_exptl_crystal_density_diffrn 1.580
_exptl_crystal_density_method 'not measured'
_exptl_crystal_description polyhedron
_exptl_crystal_F_000 4971
_exptl_crystal_size_max 0.19
_exptl_crystal_size_mid 0.19
_exptl_crystal_size_min 0.18
_refine_diff_density_max 0.35
_refine_diff_density_min -0.30
_refine_diff_density_rms 0.04
_refine_ls_extinction_method none
_refine_ls_goodness_of_fit_ref 1.002
_refine_ls_hydrogen_treatment constr
_refine_ls_matrix_type full
_refine_ls_number_parameters 335
_refine_ls_number_reflns 3977
_refine_ls_number_restraints 0
_refine_ls_restrained_S_all 1.002
_refine_ls_R_factor_all 0.0576
_refine_ls_R_factor_gt 0.0293
_refine_ls_shift/su_max 0.000
_refine_ls_shift/su_mean 0.000
_refine_ls_structure_factor_coef Fsqd
_refine_ls_weighting_details 'calc w=1/[\s^2^(Fo^2^)+(0.0050P)^2^] where P=(Fo^2^+2Fc^2^)/3'
_refine_ls_weighting_scheme calc
_refine_ls_wR_factor_gt 0.0395
_refine_ls_wR_factor_ref 0.0410
_reflns_number_gt 2647
_reflns_number_total 3977
_reflns_threshold_expression >2sigma(I)
_cod_data_source_file c4nj01159g2.cif
_cod_data_source_block Comp1
_cod_depositor_comments 'Adding full bibliography for 7054374.cif.'
_cod_original_sg_symbol_H-M 'R -3'
_cod_database_code 7054374

loop_
_symmetry_equiv_pos_as_xyz
'x, y, z'
'-y, x-y, z'
'-x+y, -x, z'
'x+2/3, y+1/3, z+1/3'
'-y+2/3, x-y+1/3, z+1/3'
'-x+y+2/3, -x+1/3, z+1/3'
'x+1/3, y+2/3, z+2/3'
'-y+1/3, x-y+2/3, z+2/3'
'-x+y+1/3, -x+2/3, z+2/3'
'-x, -y, -z'
'y, -x+y, -z'
'x-y, x, -z'
'-x+2/3, -y+1/3, -z+1/3'
'y+2/3, -x+y+1/3, -z+1/3'
'x-y+2/3, x+1/3, -z+1/3'
'-x+1/3, -y+2/3, -z+2/3'
'y+1/3, -x+y+2/3, -z+2/3'
'x-y+1/3, x+2/3, -z+2/3'

loop_
_atom_site_label
_atom_site_type_symbol
_atom_site_fract_x
_atom_site_fract_y
_atom_site_fract_z
_atom_site_U_iso_or_equiv
_atom_site_adp_type
_atom_site_occupancy
_atom_site_symmetry_multiplicity
_atom_site_calc_flag
_atom_site_refinement_flags
_atom_site_disorder_assembly
_atom_site_disorder_group
O2W O 0.1462(2) 0.04666(15) 0.16155(7) 0.0447(12) Uani 0.717(6) 1 d P A 1
H1W2 H 0.1477 0.0116 0.1477 0.067 Uiso 0.717(6) 1 d PR A 1
H2W2 H 0.1528 0.0883 0.1516 0.067 Uiso 0.717(6) 1 d PR A 1
O22W O 0.2050(5) 0.0722(4) 0.15773(19) 0.038(2) Uiso 0.283(6) 1 d P A 2
O3W O -0.0105(3) 0.0451(3) 0.05983(14) 0.0466(19) Uiso 0.378(5) 1 d P . 3
O33W O 0.0491(5) 0.0931(5) 0.0275(3) 0.049(4) Uiso 0.193(6) 1 d P B 4
O23W O 0.0921(5) 0.0663(5) 0.0293(3) 0.033(4) Uiso 0.169(5) 1 d P C 5
O4W O -0.1391(4) 0.1692(4) 0.1886(2) 0.070(3) Uiso 0.279(5) 1 d P . 6
O11W O 0.6667 0.3333 0.12297(9) 0.0476(8) Uani 1 3 d S . .
H31W H 0.6961 0.3715 0.1380 0.071 Uiso 0.67 1 d PR . .
Mn1 Mn -0.004544(19) 0.264655(19) -0.004035(11) 0.02253(8) Uani 1 1 d . . .
O12 O -0.02041(8) 0.17362(9) 0.04359(5) 0.0418(5) Uani 1 1 d . . .
H11W H 0.0041 0.1926 0.0666 0.063 Uiso 1 1 d R . .
H21W H -0.0208 0.1371 0.0302 0.063 Uiso 1 1 d R . .
O22 O 0.06604(9) 0.24884(9) -0.05276(5) 0.0344(4) Uani 1 1 d . . .
H12W H 0.1041 0.2490 -0.0415 0.052 Uiso 1 1 d R . .
H22W H 0.0381 0.2189 -0.0723 0.052 Uiso 1 1 d R . .
O11 O 0.09751(8) 0.34037(8) 0.03536(5) 0.0253(4) Uani 1 1 d . . .
O21 O 0.16548(8) 0.27745(8) 0.03176(4) 0.0225(3) Uani 1 1 d . . .
O31 O 0.07476(8) 0.22738(8) 0.11577(5) 0.0322(4) Uani 1 1 d . . .
O41 O 0.12869(9) 0.15147(9) 0.10684(5) 0.0376(4) Uani 1 1 d . . .
C11 C 0.15257(12) 0.32957(12) 0.04753(7) 0.0201(5) Uani 1 1 d . . .
C21 C 0.20988(12) 0.38622(12) 0.08108(7) 0.0216(5) Uani 1 1 d . . .
C31 C 0.24017(12) 0.46436(12) 0.07218(7) 0.0247(5) Uani 1 1 d . . .
H31A H 0.2191 0.4792 0.0482 0.030 Uiso 1 1 calc R . .
C41 C 0.30158(12) 0.52340(13) 0.09736(7) 0.0282(6) Uani 1 1 d . . .
H41A H 0.3205 0.5771 0.0909 0.034 Uiso 1 1 calc R . .
C51 C 0.33339(13) 0.50252(13) 0.13101(7) 0.0277(6) Uani 1 1 d . . .
H51A H 0.3757 0.5421 0.1475 0.033 Uiso 1 1 calc R . .
C61 C 0.30436(12) 0.42262(13) 0.14184(7) 0.0239(5) Uani 1 1 d . . .
C71 C 0.34065(13) 0.40157(15) 0.17543(7) 0.0301(5) Uani 1 1 d . . .
H71A H 0.3832 0.4416 0.1916 0.036 Uiso 1 1 calc R . .
C81 C 0.31605(13) 0.32576(15) 0.18497(7) 0.0335(6) Uani 1 1 d . . .
H81A H 0.3431 0.3126 0.2063 0.040 Uiso 1 1 calc R . .
C91 C 0.24964(13) 0.26629(14) 0.16293(7) 0.0304(6) Uani 1 1 d . . .
H91A H 0.2318 0.2131 0.1702 0.036 Uiso 1 1 calc R . .
C101 C 0.21006(12) 0.28308(12) 0.13125(6) 0.0237(5) Uani 1 1 d . . .
C111 C 0.13213(14) 0.21621(14) 0.11608(7) 0.0276(5) Uani 1 1 d . . .
C121 C 0.23957(12) 0.36262(12) 0.11775(6) 0.0221(5) Uani 1 1 d . . .
N1 N -0.09122(10) 0.29738(10) 0.02604(5) 0.0235(4) Uani 1 1 d . . .
N2 N 0.00594(10) 0.36619(10) -0.04434(6) 0.0223(4) Uani 1 1 d . . .
C12 C -0.14211(12) 0.26034(13) 0.05846(7) 0.0253(5) Uani 1 1 d . . .
H12A H -0.1409 0.2180 0.0728 0.030 Uiso 1 1 calc R . .
C22 C -0.19757(13) 0.28037(13) 0.07268(7) 0.0299(6) Uani 1 1 d . . .
H22A H -0.2333 0.2519 0.0958 0.036 Uiso 1 1 calc R . .
C32 C -0.19913(13) 0.34201(13) 0.05247(7) 0.0285(6) Uani 1 1 d . . .
H32A H -0.2354 0.3575 0.0619 0.034 Uiso 1 1 calc R . .
C42 C -0.14713(12) 0.38187(13) 0.01788(7) 0.0252(5) Uani 1 1 d . . .
C52 C -0.14368(13) 0.44801(12) -0.00451(7) 0.0285(6) Uani 1 1 d . . .
H52A H -0.1781 0.4661 0.0044 0.034 Uiso 1 1 calc R . .
C62 C -0.09282(13) 0.48490(13) -0.03787(7) 0.0285(6) Uani 1 1 d . . .
H62A H -0.0912 0.5291 -0.0515 0.034 Uiso 1 1 calc R . .
C72 C -0.04113(13) 0.45820(12) -0.05300(7) 0.0244(5) Uani 1 1 d . . .
C82 C 0.01123(13) 0.49295(13) -0.08848(7) 0.0274(6) Uani 1 1 d . . .
H82A H 0.0133 0.5360 -0.1039 0.033 Uiso 1 1 calc R . .
C92 C 0.05917(13) 0.46455(13) -0.10077(7) 0.0284(6) Uani 1 1 d . . .
H92A H 0.0951 0.4879 -0.1245 0.034 Uiso 1 1 calc R . .
C102 C 0.05450(12) 0.40079(13) -0.07789(6) 0.0241(5) Uani 1 1 d . . .
H10A H 0.0878 0.3813 -0.0868 0.029 Uiso 1 1 calc R . .
C112 C -0.04127(12) 0.39453(12) -0.03145(7) 0.0222(5) Uani 1 1 d . . .
C122 C -0.09422(12) 0.35671(12) 0.00507(7) 0.0220(5) Uani 1 1 d . . .

loop_
_atom_site_aniso_label
_atom_site_aniso_U_11
_atom_site_aniso_U_22
_atom_site_aniso_U_33
_atom_site_aniso_U_23
_atom_site_aniso_U_13
_atom_site_aniso_U_12
O2W 0.063(3) 0.0302(15) 0.0443(16) -0.0098(11) 0.0014(13) 0.0254(17)
O11W 0.0539(13) 0.0539(13) 0.0352(18) 0.000 0.000 0.0269(6)
Mn1 0.0207(2) 0.0213(2) 0.02467(17) 0.00031(16) -0.00132(17) 0.00981(18)
O12 0.0289(10) 0.0385(10) 0.0390(10) 0.0108(8) -0.0105(8) 0.0025(8)
O22 0.0263(9) 0.0511(11) 0.0320(10) -0.0021(8) -0.0055(7) 0.0239(9)
O11 0.0235(9) 0.0261(9) 0.0287(9) -0.0014(7) -0.0011(7) 0.0141(8)
O21 0.0221(8) 0.0220(8) 0.0241(8) -0.0013(7) 0.0027(7) 0.0115(7)
O31 0.0231(9) 0.0333(10) 0.0297(9) 0.0057(7) 0.0019(7) 0.0063(8)
O41 0.0483(11) 0.0219(9) 0.0321(9) 0.0037(7) 0.0050(8) 0.0097(8)
C11 0.0201(13) 0.0181(12) 0.0209(12) 0.0052(10) 0.0045(10) 0.0085(10)
C21 0.0166(12) 0.0233(13) 0.0250(12) -0.0006(10) 0.0032(9) 0.0100(10)
C31 0.0214(13) 0.0262(14) 0.0297(13) 0.0012(10) 0.0021(10) 0.0143(12)
C41 0.0238(13) 0.0210(13) 0.0377(15) -0.0027(11) 0.0032(11) 0.0097(11)
C51 0.0193(13) 0.0266(14) 0.0310(14) -0.0094(11) 0.0017(10) 0.0069(11)
C61 0.0197(12) 0.0304(14) 0.0209(13) -0.0049(10) 0.0012(10) 0.0121(11)
C71 0.0228(13) 0.0400(16) 0.0216(11) -0.0047(12) -0.0009(11) 0.0113(13)
C81 0.0294(14) 0.0468(17) 0.0230(14) 0.0057(12) 0.0008(11) 0.0180(13)
C91 0.0355(15) 0.0295(14) 0.0262(12) 0.0057(12) 0.0037(11) 0.0163(12)
C101 0.0240(13) 0.0279(13) 0.0188(12) 0.0006(10) 0.0046(10) 0.0126(11)
C111 0.0330(15) 0.0272(14) 0.0176(13) 0.0079(10) 0.0029(10) 0.0113(12)
C121 0.0209(13) 0.0271(13) 0.0189(12) -0.0008(10) 0.0038(10) 0.0125(11)
N1 0.0228(11) 0.0225(11) 0.0212(11) -0.0024(8) -0.0032(8) 0.0084(9)
N2 0.0211(10) 0.0206(10) 0.0224(10) -0.0025(8) -0.0018(8) 0.0084(9)
C12 0.0233(13) 0.0248(13) 0.0226(13) -0.0020(10) -0.0009(10) 0.0081(11)
C22 0.0261(14) 0.0322(15) 0.0251(13) -0.0038(11) 0.0018(11) 0.0098(12)
C32 0.0236(13) 0.0325(14) 0.0265(14) -0.0075(11) -0.0020(10) 0.0119(12)
C42 0.0223(13) 0.0288(13) 0.0248(13) -0.0080(11) -0.0060(10) 0.0130(11)
C52 0.0265(14) 0.0331(15) 0.0310(13) -0.0082(11) -0.0033(11) 0.0187(12)
C62 0.0297(14) 0.0254(13) 0.0336(14) -0.0024(11) -0.0065(12) 0.0161(12)
C72 0.0245(13) 0.0209(13) 0.0264(13) -0.0027(10) -0.0057(10) 0.0102(11)
C82 0.0315(14) 0.0224(13) 0.0258(13) -0.0007(10) -0.0054(11) 0.0115(12)
C92 0.0305(14) 0.0288(14) 0.0222(13) 0.0027(10) 0.0026(10) 0.0120(12)
C102 0.0218(13) 0.0271(13) 0.0212(12) -0.0040(11) -0.0009(10) 0.0107(11)
C112 0.0189(12) 0.0222(12) 0.0248(13) -0.0060(10) -0.0060(10) 0.0097(11)
C122 0.0223(12) 0.0202(13) 0.0200(12) -0.0055(10) -0.0066(10) 0.0079(11)

loop_
_atom_type_symbol
_atom_type_description
_atom_type_scat_dispersion_real
_atom_type_scat_dispersion_imag
_atom_type_scat_source
C C 0.0033 0.0016 'International Tables Vol C Tables 4.2.6.8 and 6.1.1.4'
H H 0.0000 0.0000 'International Tables Vol C Tables 4.2.6.8 and 6.1.1.4'
Mn Mn 0.3368 0.7283 'International Tables Vol C Tables 4.2.6.8 and 6.1.1.4'
N N 0.0061 0.0033 'International Tables Vol C Tables 4.2.6.8 and 6.1.1.4'
O O 0.0106 0.0060 'International Tables Vol C Tables 4.2.6.8 and 6.1.1.4'

loop_
_geom_angle_atom_site_label_1
_geom_angle_atom_site_label_2
_geom_angle_atom_site_label_3
_geom_angle
_geom_angle_site_symmetry_1
_geom_angle_site_symmetry_3
H1W2 O2W H2W2 126.8 . .
H1W2 O22W H2W2 74.2 . .
O3W O3W O3W 60.0 3 2
O22 Mn1 O11 91.74(6) . .
O22 Mn1 O12 99.65(6) . .
O11 Mn1 O12 84.67(6) . .
O22 Mn1 O21 90.90(6) . 12
O11 Mn1 O21 165.64(5) . 12
O12 Mn1 O21 80.97(6) . 12
O22 Mn1 N2 88.89(6) . .
O11 Mn1 N2 92.49(6) . .
O12 Mn1 N2 171.07(7) . .
O21 Mn1 N2 101.67(6) 12 .
O22 Mn1 N1 159.68(6) . .
O11 Mn1 N1 98.89(6) . .
O12 Mn1 N1 98.55(7) . .
O21 Mn1 N1 83.09(5) 12 .
N2 Mn1 N1 73.48(6) . .
Mn1 O12 H11W 111.7 . .
Mn1 O12 H21W 109.3 . .
H11W O12 H21W 124.1 . .
Mn1 O22 H12W 111.7 . .
Mn1 O22 H22W 110.3 . .
H12W O22 H22W 125.6 . .
C11 O11 Mn1 128.71(13) . .
C11 O21 Mn1 138.28(13) . 11
O11 C11 O21 124.46(19) . .
O11 C11 C21 117.31(18) . .
O21 C11 C21 118.10(18) . .
C31 C21 C121 119.8(2) . .
C31 C21 C11 116.28(19) . .
C121 C21 C11 123.56(19) . .
C21 C31 C41 122.2(2) . .
C21 C31 H31A 118.9 . .
C41 C31 H31A 118.9 . .
C51 C41 C31 119.2(2) . .
C51 C41 H41A 120.4 . .
C31 C41 H41A 120.4 . .
C41 C51 C61 121.1(2) . .
C41 C51 H51A 119.5 . .
C61 C51 H51A 119.5 . .
C71 C61 C51 120.5(2) . .
C71 C61 C121 119.6(2) . .
C51 C61 C121 119.9(2) . .
C81 C71 C61 121.4(2) . .
C81 C71 H71A 119.3 . .
C61 C71 H71A 119.3 . .
C71 C81 C91 119.2(2) . .
C71 C81 H81A 120.4 . .
C91 C81 H81A 120.4 . .
C101 C91 C81 122.0(2) . .
C101 C91 H91A 119.0 . .
C81 C91 H91A 119.0 . .
C91 C101 C121 119.5(2) . .
C91 C101 C111 116.9(2) . .
C121 C101 C111 123.24(19) . .
O31 C111 O41 124.9(2) . .
O31 C111 C101 117.5(2) . .
O41 C111 C101 117.5(2) . .
C61 C121 C101 117.78(19) . .
C61 C121 C21 117.68(19) . .
C101 C121 C21 124.52(19) . .
C12 N1 C122 118.11(19) . .
C12 N1 Mn1 126.95(15) . .
C122 N1 Mn1 114.65(14) . .
C102 N2 C112 118.30(19) . .
C102 N2 Mn1 126.15(15) . .
C112 N2 Mn1 115.52(14) . .
N1 C12 C22 123.5(2) . .
N1 C12 H12A 118.3 . .
C22 C12 H12A 118.3 . .
C32 C22 C12 118.6(2) . .
C32 C22 H22A 120.7 . .
C12 C22 H22A 120.7 . .
C22 C32 C42 119.7(2) . .
C22 C32 H32A 120.2 . .
C42 C32 H32A 120.2 . .
C32 C42 C122 118.0(2) . .
C32 C42 C52 123.3(2) . .
C122 C42 C52 118.7(2) . .
C62 C52 C42 121.6(2) . .
C62 C52 H52A 119.2 . .
C42 C52 H52A 119.2 . .
C52 C62 C72 120.8(2) . .
C52 C62 H62A 119.6 . .
C72 C62 H62A 119.6 . .
C82 C72 C112 117.3(2) . .
C82 C72 C62 123.2(2) . .
C112 C72 C62 119.5(2) . .
C92 C82 C72 119.8(2) . .
C92 C82 H82A 120.1 . .
C72 C82 H82A 120.1 . .
C82 C92 C102 119.1(2) . .
C82 C92 H92A 120.5 . .
C102 C92 H92A 120.5 . .
N2 C102 C92 123.2(2) . .
N2 C102 H10A 118.4 . .
C92 C102 H10A 118.4 . .
N2 C112 C72 122.4(2) . .
N2 C112 C122 118.23(19) . .
C72 C112 C122 119.4(2) . .
N1 C122 C42 122.14(19) . .
N1 C122 C112 118.0(2) . .
C42 C122 C112 119.8(2) . .

loop_
_geom_bond_atom_site_label_1
_geom_bond_atom_site_label_2
_geom_bond_distance
_geom_bond_site_symmetry_2
O2W H1W2 0.8209 .
O2W H2W2 0.8207 .
O22W H1W2 1.2018 .
O22W H2W2 1.2320 .
O3W O3W 1.747(7) 3
O3W O3W 1.747(7) 2
O4W O4W 1.684(13) 13_455
O11W H31W 0.8203 .
Mn1 O22 2.1518(15) .
Mn1 O11 2.1646(15) .
Mn1 O12 2.1962(15) .
Mn1 O21 2.2057(14) 12
Mn1 N2 2.2616(18) .
Mn1 N1 2.2934(18) .
O12 H11W 0.8217 .
O12 H21W 0.8216 .
O22 H12W 0.8210 .
O22 H22W 0.8215 .
O11 C11 1.260(2) .
O21 C11 1.268(2) .
O21 Mn1 2.2058(14) 11
O31 C111 1.255(3) .
O41 C111 1.274(3) .
C11 C21 1.512(3) .
C21 C31 1.371(3) .
C21 C121 1.434(3) .
C31 C41 1.410(3) .
C31 H31A 0.9500 .
C41 C51 1.361(3) .
C41 H41A 0.9500 .
C51 C61 1.419(3) .
C51 H51A 0.9500 .
C61 C71 1.417(3) .
C61 C121 1.431(3) .
C71 C81 1.351(3) .
C71 H71A 0.9500 .
C81 C91 1.413(3) .
C81 H81A 0.9500 .
C91 C101 1.375(3) .
C91 H91A 0.9500 .
C101 C121 1.432(3) .
C101 C111 1.510(3) .
N1 C12 1.328(3) .
N1 C122 1.357(2) .
N2 C102 1.324(2) .
N2 C112 1.360(3) .
C12 C22 1.402(3) .
C12 H12A 0.9500 .
C22 C32 1.373(3) .
C22 H22A 0.9500 .
C32 C42 1.397(3) .
C32 H32A 0.9500 .
C42 C122 1.414(3) .
C42 C52 1.440(3) .
C52 C62 1.349(3) .
C52 H52A 0.9500 .
C62 C72 1.435(3) .
C62 H62A 0.9500 .
C72 C82 1.405(3) .
C72 C112 1.412(3) .
C82 C92 1.368(3) .
C82 H82A 0.9500 .
C92 C102 1.396(3) .
C92 H92A 0.9500 .
C102 H10A 0.9500 .
C112 C122 1.443(3) .
